data_4345718
loop_
_publ_author_name
'Batke, Sonja'
'Sietzen, Malte'
'Wadepohl, Hubert'
'Ballmann, Joachim'

_publ_section_title
;
 Synthesis of NPN-Coordinated Tantalum Alkyl Complexes and Their
 Hydrogenolysis: Isolation of a Terminal Tantalum Hydride Incorporating a
 Doubly Cyclometalated NPN Scaffold
;
_journal_name_full 'Inorganic Chemistry'
_journal_paper_doi 10.1021/acs.inorgchem.7b00277
_journal_year 2017
_chemical_absolute_configuration ad
_chemical_formula_moiety '0.5(C44 H53 Li2 N2 O2 P), 0.5(C44 H52 Li2 N2 O2 P), 0.5(C4 H9 O)'
_chemical_formula_sum 'C46 H57 Li2 N2 O2.5 P'
_chemical_formula_weight 722.78
_chemical_properties_physical 'air-sensitive, moisture-sensitive'
_space_group_crystal_system monoclinic
_space_group_IT_number 4
_space_group_name_Hall 'P 2yb'
_space_group_name_H-M_alt 'P 1 21 1'
_symmetry_cell_setting monoclinic
_symmetry_Int_Tables_number 4
_symmetry_space_group_name_Hall 'P 2yb'
_symmetry_space_group_name_H-M 'P 1 21 1'
_atom_sites_solution_hydrogens geom
_atom_sites_solution_primary iterative
_atom_sites_solution_secondary difmap
_audit_block_code ba_ms36
_audit_creation_date 2016-06-30
_audit_creation_method
;
Olex2 1.2
(compiled 2016.02.16 svn.r3265 for OlexSys, GUI svn.r5155)
;
_audit_update_record '30.06.2016 15:54:28 CEST UTC+02:00  encif 1.46'
_cell_angle_alpha 90
_cell_angle_beta 97.4873(16)
_cell_angle_gamma 90
_cell_formula_units_Z 4
_cell_length_a 12.0189(2)
_cell_length_b 23.7073(4)
_cell_length_c 15.0077(3)
_cell_measurement_reflns_used 17841
_cell_measurement_temperature 120(1)
_cell_measurement_theta_max 28.0100
_cell_measurement_theta_min 3.5170
_cell_volume 4239.77(13)
_computing_cell_refinement 'CrysAlisPro 1.171.38.43 (Rigaku OD, 2015)'
_computing_data_collection 'CrysAlisPro 1.171.38.43 (Rigaku OD, 2015)'
_computing_data_reduction 'CrysAlisPro 1.171.38.43 (Rigaku OD, 2015)'
_computing_molecular_graphics 'Olex2 (Dolomanov et al., 2009)'
_computing_publication_material 'encif (Wadepohl, 2009-15); encifer 1.5 (CCDC, 2014)'
_computing_structure_refinement 'ShelXL (Sheldrick, 2015)'
_computing_structure_solution 'SUPERFLIP (Palatinus, 2007-2009)'
_diffrn_ambient_environment perfluoro
_diffrn_ambient_temperature 120(1)
_diffrn_detector 'CCD plate'
_diffrn_detector_area_resol_mean 7.9621
_diffrn_detector_type Eos
_diffrn_measured_fraction_theta_full 0.998
_diffrn_measured_fraction_theta_max 0.995
_diffrn_measurement_details
;
List of Runs (angles in degrees, time in seconds):

  # Type    Start    End  Width  t~exp~   \w     \q     \k     \f   Frames
--------------------------------------------------------------------------
  1  \w    -27.00   1.00   0.50   15.00    --    4.00  79.00 -70.95   56
  2  \w     59.00  95.00   0.50   15.00    --   26.87  57.00  30.00   72
  3  \w     -2.00  23.00   0.50   15.00    --   26.87  77.00 150.00   50
  4  \w     13.00  96.00   0.50   15.00    --   26.87  77.00  60.00  166
  5  \w    -32.00  27.00   0.50   15.00    --   26.87 -80.00 -65.77  118
  6  \w     34.00  59.00   0.50   15.00    --   26.87 -80.00 -65.77   50
  7  \w    -42.00   5.00   0.50   15.00    --   26.87 -77.00  60.00   94
  8  \w     30.00  57.00   0.50   15.00    --   26.87 -77.00  60.00   54
  9  \w     -4.00  24.00   0.50   15.00    --   26.87  80.00  16.48   56
 10  \w    -44.00  59.00   0.50   15.00    --   26.87 -80.00  -9.05  206
 11  \w      5.00  61.00   0.50   15.00    --   26.87  38.00-180.00  112
 12  \w     14.00  76.00   0.50   15.00    --   26.87  57.00 -90.00  124
 13  \w      6.00  37.00   0.50   15.00    --   26.87  57.00  60.00   62
 14  \w     16.00  96.00   0.50   15.00    --   26.87  57.00 -30.00  160
 15  \w      2.00  87.00   0.50   15.00    --   26.87  77.00-180.00  170
 16  \w     -3.00  25.00   0.50   15.00    --   26.87  79.00 -78.44   56
 17  \w    -39.00 -12.00   0.50   15.00    --   28.00 -79.00  30.49   54
 18  \w    -43.00  60.00   0.50   15.00    --   28.00 -80.00 114.26  206
 19  \w     23.00  59.00   0.50   15.00    --   28.00 -78.00-101.04   72
 20  \w    -42.00  -5.00   0.50   15.00    --   28.00 -78.00-101.04   74
 21  \w     22.00  59.00   0.50   15.00    --   28.00 -79.00  30.49   74
 22  \w    -39.00  60.00   0.50   15.00    --   28.00 -80.00-166.16  198
;
_diffrn_measurement_device 'four-circle diffractometer'
_diffrn_measurement_device_type 'Agilent SuperNova, Dual, Cu at zero, Eos'
_diffrn_measurement_method '\w scans'
_diffrn_measurement_specimen_support 'polyimid foil'
_diffrn_orient_matrix_type 'CrysAlisPro convention (1999,Acta A55,543-557)'
_diffrn_orient_matrix_UB_11 -0.0053809000
_diffrn_orient_matrix_UB_12 -0.0259111000
_diffrn_orient_matrix_UB_13 -0.0237617000
_diffrn_orient_matrix_UB_21 0.0264273000
_diffrn_orient_matrix_UB_22 -0.0142662000
_diffrn_orient_matrix_UB_23 0.0386481000
_diffrn_orient_matrix_UB_31 -0.0530494000
_diffrn_orient_matrix_UB_32 -0.0045159000
_diffrn_orient_matrix_UB_33 0.0146605000
_diffrn_radiation_monochromator mirror
_diffrn_radiation_probe x-ray
_diffrn_radiation_type 'Mo K\a'
_diffrn_radiation_wavelength 0.71073
_diffrn_reflns_av_R_equivalents 0.0722
_diffrn_reflns_av_unetI/netI 0.0624
_diffrn_reflns_Laue_measured_fraction_full 0.998
_diffrn_reflns_Laue_measured_fraction_max 0.995
_diffrn_reflns_limit_h_max 16
_diffrn_reflns_limit_h_min -16
_diffrn_reflns_limit_k_max 31
_diffrn_reflns_limit_k_min -31
_diffrn_reflns_limit_l_max 20
_diffrn_reflns_limit_l_min -20
_diffrn_reflns_number 99467
_diffrn_reflns_point_group_measured_fraction_full 0.998
_diffrn_reflns_point_group_measured_fraction_max 0.995
_diffrn_reflns_theta_full 25.242
_diffrn_reflns_theta_max 28.337
_diffrn_reflns_theta_min 3.233
_diffrn_source 'microfocus X-Ray tube'
_diffrn_source_type 'Agilent SuperNova (Mo) X-ray Source'
_exptl_absorpt_coefficient_mu 0.104
_exptl_absorpt_correction_T_max 0.98449
_exptl_absorpt_correction_T_min 0.98449
_exptl_absorpt_correction_type multi-scan
_exptl_absorpt_process_details
;
CrysAlisPro 1.171.38.43 (Rigaku Oxford Diffraction, 2015)
Spherical absorption correction
 using equivalent radius and absorption coefficient.
Empirical absorption correction using spherical harmonics,
 implemented in SCALE3 ABSPACK scaling algorithm.
;
_exptl_crystal_colour colourless
_exptl_crystal_colour_primary colourless
_exptl_crystal_density_diffrn 1.132
_exptl_crystal_description irregular
_exptl_crystal_F_000 1552
_exptl_crystal_size_max 0.242
_exptl_crystal_size_mid 0.217
_exptl_crystal_size_min 0.149
_refine_diff_density_max 0.772
_refine_diff_density_min -0.319
_refine_diff_density_rms 0.054
_refine_ls_abs_structure_details
;
 Flack x determined using 6552 quotients [(I+)-(I-)]/[(I+)+(I-)]
 (Parsons, Flack and Wagner, Acta Cryst. B69 (2013) 249-259).
;
_refine_ls_abs_structure_Flack 0.00(4)
_refine_ls_extinction_method none
_refine_ls_goodness_of_fit_ref 1.035
_refine_ls_hydrogen_treatment constr
_refine_ls_matrix_type full
_refine_ls_number_parameters 978
_refine_ls_number_reflns 21025
_refine_ls_number_restraints 64
_refine_ls_restrained_S_all 1.036
_refine_ls_R_factor_all 0.0778
_refine_ls_R_factor_gt 0.0580
_refine_ls_shift/su_max 0.002
_refine_ls_shift/su_mean 0.000
_refine_ls_structure_factor_coef Fsqd
_refine_ls_weighting_details 'w=1/[\s^2^(Fo^2^)+(0.0547P)^2^+2.2970P] where P=(Fo^2^+2Fc^2^)/3'
_refine_ls_weighting_scheme calc
_refine_ls_wR_factor_gt 0.1277
_refine_ls_wR_factor_ref 0.1384
_reflns_Friedel_coverage 0.953
_reflns_Friedel_fraction_full 0.998
_reflns_Friedel_fraction_max 0.994
_reflns_number_gt 17022
_reflns_number_total 21025
_reflns_threshold_expression 'I > 2\s(I)'
_cod_data_source_file ic7b00277_si_002.cif
_cod_data_source_block ba_ms36
_cod_original_cell_volume 4239.76(12)
_cod_original_sg_symbol_H-M 'P 21'
_cod_original_formula_sum 'C46 H57 Li2 N2 O2.50 P'
_cod_database_code 4345718
_audit_block_refno 2478
_audit_block_usercomment 'Li2NPN irregular colourless'
_chemical_oxdiff_formula 'C46 H57 Li2 N2 O2.5 P1'
_chemical_oxdiff_usercomment 'Li2NPN irregular colourless'
_shelx_space_group_comment
;
The symmetry employed for this shelxl refinement is uniquely defined
by the following loop, which should always be used as a source of
symmetry information in preference to the above space-group names.
They are only intended as comments.
;
_shelx_estimated_absorpt_t_max 0.990
_shelx_estimated_absorpt_t_min 0.990
_reflns_odcompleteness_completeness 99.75
_reflns_odcompleteness_iscentric 1
_reflns_odcompleteness_theta 26.32
_shelxl_version_number 2014/7
_olex2_refinement_description
;
1. Fixed Uiso
 At 1.2 times of:
  All C(H) groups, All C(H,H) groups
 At 1.5 times of:
  All C(H,H,H) groups
2. Rigid body (RIGU) restrains
 O101, C101, C102, C103, C104
 with sigma for 1-2 distances of 0.004 and sigma for 1-3 distances of 0.004
 O52, C91, C92, C93, C94
 with sigma for 1-2 distances of 0.004 and sigma for 1-3 distances of 0.004
 O2, C41, C42, C43, C44
 with sigma for 1-2 distances of 0.004 and sigma for 1-3 distances of 0.004
3.a Secondary CH2 refined with riding coordinates:
 C7(H7A,H7B), C14(H14A,H14B), C37(H37A,H37B), C38(H38A,H38B), C39(H39A,H39B),
 C40(H40A,H40B), C41(H41A,H41B), C43(H43A,H43B), C57(H57A,H57B), C64(H64A,H64B),
  C87(H87A,H87B), C88(H88A,H88B), C89(H89A,H89B), C90(H90A,H90B), C91(H91A,
 H91B), C103(H10D,H10E)
3.b Aromatic/amide H refined with riding coordinates:
 C3(H3), C4(H4), C5(H5), C6(H6), C10(H10), C11(H11), C12(H12), C13(H13),
 C16(H16), C17(H17), C18(H18), C19(H19), C20(H20), C22(H22), C24(H24), C26(H26),
  C30(H30), C32(H32), C34(H34), C52(H52), C53(H53), C54(H54), C55(H55),
 C60(H60), C61(H61), C62(H62), C63(H63), C66(H66), C67(H67), C68(H68), C69(H69),
  C70(H70), C72(H72), C74(H74), C76(H76), C80(H80), C82(H82), C84(H84),
 C93(H93), C101(H101)
3.c Idealised Me refined as rotating group:
 C27(H27A,H27B,H27C), C28(H28A,H28B,H28C), C35(H35A,H35B,H35C), C36(H36A,H36B,
 H36C), C42(H42A,H42B,H42C), C44(H44A,H44B,H44C), C77(H77A,H77B,H77C), C78(H78A,
 H78B,H78C), C85(H85A,H85B,H85C), C86(H86A,H86B,H86C), C92(H92A,H92B,H92C),
 C94(H94A,H94B,H94C), C102(H10A,H10B,H10C), C104(H10F,H10G,H10H)
;
_olex2_submission_special_instructions 'No special instructions were received'
_oxdiff_exptl_absorpt_empirical_details
;
Empirical correction (ABSPACK) includes:
- Absorption correction using spherical harmonics
- Frame scaling
- Detector area scaling
;
_oxdiff_exptl_absorpt_empirical_full_max 1.182
_oxdiff_exptl_absorpt_empirical_full_min 0.897
_cell_oxdiff_length_a 12.0223(3)
_cell_oxdiff_length_b 23.7054(7)
_cell_oxdiff_length_c 15.0060(4)
_cell_oxdiff_angle_alpha 89.915(2)
_cell_oxdiff_angle_beta 97.523(2)
_cell_oxdiff_angle_gamma 90.074(2)
_cell_oxdiff_volume 4239.8(2)
_cell_oxdiff_measurement_reflns_used 17841

loop_
_symmetry_equiv_pos_as_xyz
'x, y, z'
'-x, y+1/2, -z'

loop_
_atom_site_label
_atom_site_type_symbol
_atom_site_fract_x
_atom_site_fract_y
_atom_site_fract_z
_atom_site_U_iso_or_equiv
_atom_site_adp_type
_atom_site_occupancy
_atom_site_site_symmetry_order
_atom_site_calc_flag
_atom_site_refinement_flags_posn
_atom_site_refinement_flags_adp
P1 P 0.20979(8) -0.50729(4) -0.88518(6) 0.01765(19) Uani 1 1 d . .
O1 O 0.0968(2) -0.64990(11) -0.94778(18) 0.0242(6) Uani 1 1 d . .
O2 O 0.0579(2) -0.60539(13) -0.57276(18) 0.0307(6) Uani 1 1 d . U
N1 N 0.0045(2) -0.56007(13) -0.7874(2) 0.0190(6) Uani 1 1 d . .
N2 N 0.2485(2) -0.61769(13) -0.7346(2) 0.0182(6) Uani 1 1 d . .
C1 C 0.0912(3) -0.45746(16) -0.9036(2) 0.0184(7) Uani 1 1 d . .
C2 C 0.0073(3) -0.45831(16) -0.8456(2) 0.0199(8) Uani 1 1 d . .
C3 C -0.0789(3) -0.41839(16) -0.8590(3) 0.0229(8) Uani 1 1 d . .
H3 H -0.1331 -0.4169 -0.8182 0.027 Uiso 1 1 calc R .
C4 C -0.0871(3) -0.38075(17) -0.9307(3) 0.0249(8) Uani 1 1 d . .
H4 H -0.1469 -0.3542 -0.9389 0.030 Uiso 1 1 calc R .
C5 C -0.0081(4) -0.38200(17) -0.9899(3) 0.0263(9) Uani 1 1 d . .
H5 H -0.0145 -0.3572 -1.0400 0.032 Uiso 1 1 calc R .
C6 C 0.0804(3) -0.41973(16) -0.9756(3) 0.0215(8) Uani 1 1 d . .
H6 H 0.1352 -0.4199 -1.0159 0.026 Uiso 1 1 calc R .
C7 C 0.0089(3) -0.49958(16) -0.7672(2) 0.0199(7) Uani 1 1 d . .
H7A H 0.0779 -0.4924 -0.7252 0.024 Uiso 1 1 calc R .
H7B H -0.0556 -0.4905 -0.7349 0.024 Uiso 1 1 calc R .
C8 C 0.2809(3) -0.48501(16) -0.7747(2) 0.0196(8) Uani 1 1 d . .
C9 C 0.3413(3) -0.52498(16) -0.7183(2) 0.0186(7) Uani 1 1 d . .
C10 C 0.3938(3) -0.50727(18) -0.6342(3) 0.0238(8) Uani 1 1 d . .
H10 H 0.4343 -0.5340 -0.5954 0.029 Uiso 1 1 calc R .
C11 C 0.3881(3) -0.45174(18) -0.6062(3) 0.0261(9) Uani 1 1 d . .
H11 H 0.4255 -0.4405 -0.5493 0.031 Uiso 1 1 calc R .
C12 C 0.3274(3) -0.41262(17) -0.6620(3) 0.0260(9) Uani 1 1 d . .
H12 H 0.3225 -0.3746 -0.6430 0.031 Uiso 1 1 calc R .
C13 C 0.2741(3) -0.42927(16) -0.7451(3) 0.0214(8) Uani 1 1 d . .
H13 H 0.2321 -0.4024 -0.7827 0.026 Uiso 1 1 calc R .
C14 C 0.3511(3) -0.58606(16) -0.7453(3) 0.0215(8) Uani 1 1 d . .
H14A H 0.3650 -0.5880 -0.8088 0.026 Uiso 1 1 calc R .
H14B H 0.4158 -0.6036 -0.7078 0.026 Uiso 1 1 calc R .
C15 C 0.3018(3) -0.47964(16) -0.9636(3) 0.0213(8) Uani 1 1 d . .
C16 C 0.3706(3) -0.43227(18) -0.9460(3) 0.0295(9) Uani 1 1 d . .
H16 H 0.3764 -0.4145 -0.8889 0.035 Uiso 1 1 calc R .
C17 C 0.4306(4) -0.4111(2) -1.0118(3) 0.0372(11) Uani 1 1 d . .
H17 H 0.4774 -0.3790 -0.9993 0.045 Uiso 1 1 calc R .
C18 C 0.4224(4) -0.4364(2) -1.0952(3) 0.0420(12) Uani 1 1 d . .
H18 H 0.4618 -0.4211 -1.1406 0.050 Uiso 1 1 calc R .
C19 C 0.3573(4) -0.4838(2) -1.1127(3) 0.0439(12) Uani 1 1 d . .
H19 H 0.3537 -0.5019 -1.1695 0.053 Uiso 1 1 calc R .
C20 C 0.2965(3) -0.5055(2) -1.0472(3) 0.0322(9) Uani 1 1 d . .
H20 H 0.2512 -0.5381 -1.0599 0.039 Uiso 1 1 calc R .
C21 C -0.1003(3) -0.58108(17) -0.8190(2) 0.0191(7) Uani 1 1 d . .
C22 C -0.1996(3) -0.54881(17) -0.8414(2) 0.0211(8) Uani 1 1 d . .
H22 H -0.1965 -0.5091 -0.8328 0.025 Uiso 1 1 calc R .
C23 C -0.3004(3) -0.57342(18) -0.8753(2) 0.0231(8) Uani 1 1 d . .
C24 C -0.3083(3) -0.63093(18) -0.8880(3) 0.0251(8) Uani 1 1 d . .
H24 H -0.3776 -0.6474 -0.9126 0.030 Uiso 1 1 calc R .
C25 C -0.2140(3) -0.66494(18) -0.8648(2) 0.0236(8) Uani 1 1 d . .
C26 C -0.1132(3) -0.64023(17) -0.8306(3) 0.0219(8) Uani 1 1 d . .
H26 H -0.0500 -0.6638 -0.8143 0.026 Uiso 1 1 calc R .
C27 C -0.4028(4) -0.5361(2) -0.8974(3) 0.0326(10) Uani 1 1 d . .
H27A H -0.4562 -0.5436 -0.8548 0.049 Uiso 1 1 calc GR .
H27B H -0.4384 -0.5442 -0.9586 0.049 Uiso 1 1 calc GR .
H27C H -0.3800 -0.4964 -0.8932 0.049 Uiso 1 1 calc GR .
C28 C -0.2232(4) -0.72827(18) -0.8773(3) 0.0321(10) Uani 1 1 d . .
H28A H -0.2986 -0.7407 -0.8681 0.048 Uiso 1 1 calc GR .
H28B H -0.1675 -0.7470 -0.8335 0.048 Uiso 1 1 calc GR .
H28C H -0.2093 -0.7381 -0.9383 0.048 Uiso 1 1 calc GR .
C29 C 0.2575(3) -0.67484(15) -0.7466(2) 0.0185(7) Uani 1 1 d . .
C30 C 0.1661(3) -0.70947(16) -0.7295(3) 0.0212(8) Uani 1 1 d . .
H30 H 0.1035 -0.6922 -0.7079 0.025 Uiso 1 1 calc R .
C31 C 0.1640(4) -0.76705(17) -0.7429(3) 0.0280(9) Uani 1 1 d . .
C32 C 0.2570(4) -0.79310(18) -0.7735(3) 0.0310(10) Uani 1 1 d . .
H32 H 0.2569 -0.8327 -0.7830 0.037 Uiso 1 1 calc R .
C33 C 0.3484(4) -0.76146(18) -0.7899(3) 0.0288(9) Uani 1 1 d . .
C34 C 0.3495(3) -0.70324(17) -0.7765(3) 0.0238(8) Uani 1 1 d . .
H34 H 0.4134 -0.6821 -0.7876 0.029 Uiso 1 1 calc R .
C35 C 0.0630(4) -0.80118(19) -0.7247(4) 0.0389(11) Uani 1 1 d . .
H35A H 0.0827 -0.8242 -0.6707 0.058 Uiso 1 1 calc GR .
H35B H 0.0393 -0.8258 -0.7761 0.058 Uiso 1 1 calc GR .
H35C H 0.0014 -0.7756 -0.7154 0.058 Uiso 1 1 calc GR .
C36 C 0.4484(4) -0.7898(2) -0.8238(3) 0.0401(11) Uani 1 1 d . .
H36A H 0.4531 -0.8291 -0.8038 0.060 Uiso 1 1 calc GR .
H36B H 0.5174 -0.7699 -0.7999 0.060 Uiso 1 1 calc GR .
H36C H 0.4392 -0.7885 -0.8896 0.060 Uiso 1 1 calc GR .
C37 C 0.0269(4) -0.62441(19) -1.0242(3) 0.0321(10) Uani 1 1 d . .
H37A H 0.0742 -0.6059 -1.0650 0.039 Uiso 1 1 calc R .
H37B H -0.0241 -0.5959 -1.0034 0.039 Uiso 1 1 calc R .
C38 C -0.0392(4) -0.67223(19) -1.0717(3) 0.0299(9) Uani 1 1 d . .
H38A H -0.0534 -0.6657 -1.1373 0.036 Uiso 1 1 calc R .
H38B H -0.1118 -0.6776 -1.0483 0.036 Uiso 1 1 calc R .
C39 C 0.0388(4) -0.72273(18) -1.0492(3) 0.0293(9) Uani 1 1 d . .
H39A H -0.0030 -0.7588 -1.0554 0.035 Uiso 1 1 calc R .
H39B H 0.0997 -0.7236 -1.0876 0.035 Uiso 1 1 calc R .
C40 C 0.0833(3) -0.71073(17) -0.9528(3) 0.0241(8) Uani 1 1 d . .
H40A H 0.0298 -0.7237 -0.9123 0.029 Uiso 1 1 calc R .
H40B H 0.1561 -0.7299 -0.9358 0.029 Uiso 1 1 calc R .
C41 C -0.0141(4) -0.65338(19) -0.5609(3) 0.0325(10) Uani 1 1 d . U
H41A H -0.0506 -0.6660 -0.6205 0.039 Uiso 1 1 calc R .
H41B H -0.0738 -0.6414 -0.5254 0.039 Uiso 1 1 calc R .
C42 C 0.0486(4) -0.7022(2) -0.5142(3) 0.0425(12) Uani 1 1 d . U
H42A H 0.1113 -0.7126 -0.5466 0.064 Uiso 1 1 calc GR .
H42B H -0.0022 -0.7345 -0.5131 0.064 Uiso 1 1 calc GR .
H42C H 0.0775 -0.6914 -0.4525 0.064 Uiso 1 1 calc GR .
C43 C 0.0939(3) -0.5760(2) -0.4903(3) 0.0302(9) Uani 1 1 d . U
H43A H 0.1563 -0.5966 -0.4549 0.036 Uiso 1 1 calc R .
H43B H 0.0312 -0.5730 -0.4539 0.036 Uiso 1 1 calc R .
C44 C 0.1326(4) -0.5174(2) -0.5146(3) 0.0416(12) Uani 1 1 d . U
H44A H 0.1914 -0.5208 -0.5538 0.062 Uiso 1 1 calc GR .
H44B H 0.1624 -0.4972 -0.4597 0.062 Uiso 1 1 calc GR .
H44C H 0.0689 -0.4964 -0.5460 0.062 Uiso 1 1 calc GR .
Li1 Li 0.1261(5) -0.6016(3) -0.8455(4) 0.0208(13) Uani 1 1 d . .
Li2 Li 0.1148(5) -0.5882(3) -0.6832(4) 0.0235(14) Uani 1 1 d . .
P51 P -0.42941(8) -0.66638(4) -0.25128(6) 0.01697(19) Uani 1 1 d . .
O51 O -0.3099(2) -0.53072(12) -0.19512(17) 0.0254(6) Uani 1 1 d . .
O52 O -0.3335(3) -0.59998(19) -0.5880(2) 0.0552(10) Uani 1 1 d . U
N51 N -0.4724(2) -0.56579(13) -0.4065(2) 0.0173(6) Uani 1 1 d . .
N52 N -0.2283(3) -0.62395(14) -0.3587(2) 0.0201(7) Uani 1 1 d . .
C51 C -0.5068(3) -0.69492(16) -0.3552(2) 0.0184(7) Uani 1 1 d . .
C52 C -0.5017(3) -0.75187(16) -0.3782(3) 0.0213(8) Uani 1 1 d . .
H52 H -0.4613 -0.7774 -0.3372 0.026 Uiso 1 1 calc R .
C53 C -0.5549(3) -0.77178(17) -0.4600(3) 0.0260(9) Uani 1 1 d . .
H53 H -0.5503 -0.8106 -0.4750 0.031 Uiso 1 1 calc R .
C54 C -0.6148(4) -0.73467(18) -0.5196(3) 0.0273(9) Uani 1 1 d . .
H54 H -0.6518 -0.7480 -0.5753 0.033 Uiso 1 1 calc R .
C55 C -0.6204(3) -0.67819(17) -0.4976(3) 0.0244(8) Uani 1 1 d . .
H55 H -0.6608 -0.6530 -0.5392 0.029 Uiso 1 1 calc R .
C56 C -0.5680(3) -0.65735(16) -0.4154(2) 0.0192(7) Uani 1 1 d . .
C57 C -0.5757(3) -0.59490(15) -0.3947(3) 0.0195(7) Uani 1 1 d . .
H57A H -0.6387 -0.5780 -0.4349 0.023 Uiso 1 1 calc R .
H57B H -0.5912 -0.5901 -0.3319 0.023 Uiso 1 1 calc R .
C58 C -0.3162(3) -0.71808(15) -0.2289(2) 0.0182(7) Uani 1 1 d . .
C59 C -0.2355(3) -0.72259(15) -0.2893(2) 0.0181(7) Uani 1 1 d . .
C60 C -0.1549(3) -0.76451(16) -0.2740(3) 0.0236(8) Uani 1 1 d . .
H60 H -0.1036 -0.7695 -0.3164 0.028 Uiso 1 1 calc R .
C61 C -0.1459(3) -0.79939(16) -0.1994(3) 0.0259(9) Uani 1 1 d . .
H61 H -0.0894 -0.8276 -0.1910 0.031 Uiso 1 1 calc R .
C62 C -0.2202(3) -0.79255(16) -0.1375(3) 0.0251(8) Uani 1 1 d . .
H62 H -0.2132 -0.8152 -0.0848 0.030 Uiso 1 1 calc R .
C63 C -0.3054(3) -0.75241(16) -0.1524(3) 0.0220(8) Uani 1 1 d . .
H63 H -0.3570 -0.7483 -0.1100 0.026 Uiso 1 1 calc R .
C64 C -0.2379(3) -0.68492(16) -0.3728(2) 0.0204(8) Uani 1 1 d . .
H64A H -0.1761 -0.6970 -0.4060 0.025 Uiso 1 1 calc R .
H64B H -0.3091 -0.6923 -0.4122 0.025 Uiso 1 1 calc R .
C65 C -0.5197(3) -0.68154(17) -0.1650(3) 0.0225(8) Uani 1 1 d . .
C66 C -0.5748(4) -0.73239(19) -0.1583(3) 0.0322(10) Uani 1 1 d . .
H66 H -0.5704 -0.7611 -0.2020 0.039 Uiso 1 1 calc R .
C67 C -0.6375(4) -0.7414(2) -0.0866(3) 0.0414(12) Uani 1 1 d . .
H67 H -0.6746 -0.7763 -0.0810 0.050 Uiso 1 1 calc R .
C68 C -0.6446(4) -0.6990(3) -0.0241(3) 0.0476(14) Uani 1 1 d . .
H68 H -0.6865 -0.7052 0.0245 0.057 Uiso 1 1 calc R .
C69 C -0.5927(4) -0.6488(3) -0.0312(3) 0.0439(13) Uani 1 1 d . .
H69 H -0.5995 -0.6198 0.0115 0.053 Uiso 1 1 calc R .
C70 C -0.5291(3) -0.6394(2) -0.1017(3) 0.0327(10) Uani 1 1 d . .
H70 H -0.4922 -0.6043 -0.1063 0.039 Uiso 1 1 calc R .
C71 C -0.4782(3) -0.50829(16) -0.3972(2) 0.0177(7) Uani 1 1 d . .
C72 C -0.5704(3) -0.47765(16) -0.3701(2) 0.0206(8) Uani 1 1 d . .
H72 H -0.6351 -0.4976 -0.3575 0.025 Uiso 1 1 calc R .
C73 C -0.5674(3) -0.41876(17) -0.3618(3) 0.0234(8) Uani 1 1 d . .
C74 C -0.4735(3) -0.38879(16) -0.3795(3) 0.0235(8) Uani 1 1 d . .
H74 H -0.4717 -0.3489 -0.3732 0.028 Uiso 1 1 calc R .
C75 C -0.3812(3) -0.41733(16) -0.4065(2) 0.0213(8) Uani 1 1 d . .
C76 C -0.3852(3) -0.47567(15) -0.4151(2) 0.0186(7) Uani 1 1 d . .
H76 H -0.3225 -0.4945 -0.4339 0.022 Uiso 1 1 calc R .
C77 C -0.6704(4) -0.3887(2) -0.3381(3) 0.0359(10) Uani 1 1 d . .
H77A H -0.7158 -0.3756 -0.3932 0.054 Uiso 1 1 calc GR .
H77B H -0.6474 -0.3563 -0.2995 0.054 Uiso 1 1 calc GR .
H77C H -0.7147 -0.4147 -0.3061 0.054 Uiso 1 1 calc GR .
C78 C -0.2785(4) -0.38590(17) -0.4278(3) 0.0283(9) Uani 1 1 d . .
H78A H -0.2786 -0.3845 -0.4930 0.042 Uiso 1 1 calc GR .
H78B H -0.2108 -0.4054 -0.4000 0.042 Uiso 1 1 calc GR .
H78C H -0.2794 -0.3474 -0.4040 0.042 Uiso 1 1 calc GR .
C79 C -0.1223(3) -0.60473(16) -0.3291(2) 0.0187(7) Uani 1 1 d . .
C80 C -0.1040(3) -0.54573(17) -0.3182(3) 0.0222(8) Uani 1 1 d . .
H80 H -0.1656 -0.5209 -0.3334 0.027 Uiso 1 1 calc R .
C81 C -0.0003(3) -0.52272(17) -0.2863(3) 0.0261(9) Uani 1 1 d . .
C82 C 0.0917(3) -0.55810(19) -0.2646(3) 0.0278(9) Uani 1 1 d . .
H82 H 0.1628 -0.5426 -0.2424 0.033 Uiso 1 1 calc R .
C83 C 0.0797(3) -0.61611(18) -0.2752(3) 0.0241(8) Uani 1 1 d . .
C84 C -0.0256(3) -0.63888(17) -0.3068(2) 0.0198(8) Uani 1 1 d . .
H84 H -0.0327 -0.6786 -0.3135 0.024 Uiso 1 1 calc R .
C85 C 0.0141(4) -0.4603(2) -0.2756(4) 0.0413(12) Uani 1 1 d . .
H85A H 0.0333 -0.4440 -0.3316 0.062 Uiso 1 1 calc GR .
H85B H 0.0744 -0.4524 -0.2267 0.062 Uiso 1 1 calc GR .
H85C H -0.0560 -0.4435 -0.2614 0.062 Uiso 1 1 calc GR .
C86 C 0.1794(3) -0.6551(2) -0.2548(3) 0.0323(10) Uani 1 1 d . .
H86A H 0.2202 -0.6571 -0.3072 0.048 Uiso 1 1 calc GR .
H86B H 0.1532 -0.6928 -0.2410 0.048 Uiso 1 1 calc GR .
H86C H 0.2293 -0.6406 -0.2031 0.048 Uiso 1 1 calc GR .
C87 C -0.3097(4) -0.46975(19) -0.1906(3) 0.0350(10) Uani 1 1 d . .
H87A H -0.3870 -0.4548 -0.2042 0.042 Uiso 1 1 calc R .
H87B H -0.2632 -0.4536 -0.2341 0.042 Uiso 1 1 calc R .
C88 C -0.2617(4) -0.4555(2) -0.0970(3) 0.0380(11) Uani 1 1 d . .
H88A H -0.3197 -0.4567 -0.0560 0.046 Uiso 1 1 calc R .
H88B H -0.2265 -0.4177 -0.0938 0.046 Uiso 1 1 calc R .
C89 C -0.1747(4) -0.5016(2) -0.0749(3) 0.0329(10) Uani 1 1 d . .
H89A H -0.1041 -0.4925 -0.0992 0.040 Uiso 1 1 calc R .
H89B H -0.1582 -0.5075 -0.0092 0.040 Uiso 1 1 calc R .
C90 C -0.2315(4) -0.55278(19) -0.1211(3) 0.0309(9) Uani 1 1 d . .
H90A H -0.1756 -0.5778 -0.1439 0.037 Uiso 1 1 calc R .
H90B H -0.2719 -0.5744 -0.0789 0.037 Uiso 1 1 calc R .
C91 C -0.3101(5) -0.5399(3) -0.6165(4) 0.0551(14) Uani 1 1 d . U
H91A H -0.3294 -0.5363 -0.6824 0.066 Uiso 1 1 calc R .
H91B H -0.3579 -0.5133 -0.5875 0.066 Uiso 1 1 calc R .
C92 C -0.1970(5) -0.5259(3) -0.5922(4) 0.0559(15) Uani 1 1 d . U
H92A H -0.1503 -0.5487 -0.6271 0.084 Uiso 1 1 calc GR .
H92B H -0.1757 -0.5332 -0.5280 0.084 Uiso 1 1 calc GR .
H92C H -0.1858 -0.4858 -0.6045 0.084 Uiso 1 1 calc GR .
C93 C -0.3237(4) -0.6366(3) -0.6581(3) 0.0500(13) Uani 1 1 d . U
H93 H -0.3114 -0.6267 -0.7174 0.060 Uiso 1 1 calc R .
C94 C -0.3364(6) -0.6953(3) -0.6227(4) 0.072(2) Uani 1 1 d . U
H94A H -0.3329 -0.7227 -0.6712 0.108 Uiso 1 1 calc GR .
H94B H -0.4089 -0.6987 -0.5999 0.108 Uiso 1 1 calc GR .
H94C H -0.2757 -0.7029 -0.5740 0.108 Uiso 1 1 calc GR .
Li51 Li -0.3439(5) -0.5773(3) -0.2994(4) 0.0211(13) Uani 1 1 d . .
Li52 Li -0.3490(6) -0.6024(3) -0.4620(4) 0.0250(14) Uani 1 1 d . .
O101 O -0.1880(3) -0.37627(16) -0.6591(3) 0.0513(9) Uani 1 1 d . U
C101 C -0.2793(5) -0.3494(3) -0.7079(4) 0.0577(15) Uani 1 1 d . U
H101 H -0.2819 -0.3106 -0.7236 0.069 Uiso 1 1 calc R .
C102 C -0.3738(6) -0.3911(3) -0.7326(6) 0.081(2) Uani 1 1 d . U
H10A H -0.3495 -0.4202 -0.7722 0.121 Uiso 1 1 calc GR .
H10B H -0.4393 -0.3713 -0.7636 0.121 Uiso 1 1 calc GR .
H10C H -0.3939 -0.4088 -0.6779 0.121 Uiso 1 1 calc GR .
C103 C -0.1010(5) -0.3378(3) -0.6273(5) 0.0617(16) Uani 1 1 d . U
H10D H -0.1284 -0.3106 -0.5852 0.074 Uiso 1 1 calc R .
H10E H -0.0772 -0.3166 -0.6784 0.074 Uiso 1 1 calc R .
C104 C -0.0053(6) -0.3702(3) -0.5810(5) 0.0716(18) Uani 1 1 d . U
H10F H 0.0261 -0.3944 -0.6246 0.107 Uiso 1 1 calc GR .
H10G H -0.0311 -0.3937 -0.5340 0.107 Uiso 1 1 calc GR .
H10H H 0.0526 -0.3441 -0.5539 0.107 Uiso 1 1 calc GR .

loop_
_atom_site_aniso_label
_atom_site_aniso_U_11
_atom_site_aniso_U_22
_atom_site_aniso_U_33
_atom_site_aniso_U_23
_atom_site_aniso_U_13
_atom_site_aniso_U_12
P1 0.0185(4) 0.0185(4) 0.0160(4) 0.0006(4) 0.0024(3) -0.0007(4)
O1 0.0276(14) 0.0237(14) 0.0204(13) 0.0000(11) 0.0002(11) -0.0032(11)
O2 0.0320(15) 0.0420(17) 0.0197(13) 0.0028(12) 0.0093(12) -0.0009(13)
N1 0.0158(14) 0.0234(16) 0.0179(15) 0.0008(13) 0.0034(12) -0.0008(12)
N2 0.0165(14) 0.0185(15) 0.0202(15) 0.0024(12) 0.0043(12) 0.0017(12)
C1 0.0182(17) 0.0189(18) 0.0172(17) -0.0019(14) -0.0006(14) -0.0018(14)
C2 0.0192(18) 0.0243(19) 0.0156(17) -0.0022(15) -0.0002(14) -0.0027(15)
C3 0.0218(19) 0.0218(19) 0.0251(19) -0.0049(16) 0.0030(15) -0.0017(15)
C4 0.0226(19) 0.0218(19) 0.029(2) -0.0028(16) -0.0030(16) 0.0019(16)
C5 0.031(2) 0.0213(19) 0.024(2) 0.0025(16) -0.0063(16) -0.0040(17)
C6 0.0250(19) 0.0217(18) 0.0182(17) -0.0006(15) 0.0046(15) -0.0054(15)
C7 0.0179(17) 0.027(2) 0.0155(16) 0.0000(15) 0.0037(13) -0.0008(15)
C8 0.0178(17) 0.0234(18) 0.0167(17) 0.0003(15) -0.0006(14) -0.0006(15)
C9 0.0152(17) 0.0222(18) 0.0190(17) 0.0054(14) 0.0044(14) -0.0027(14)
C10 0.0188(18) 0.031(2) 0.0210(18) 0.0078(17) -0.0015(14) -0.0020(17)
C11 0.025(2) 0.035(2) 0.0171(18) 0.0017(17) -0.0017(15) -0.0076(18)
C12 0.029(2) 0.023(2) 0.026(2) -0.0047(16) 0.0029(16) -0.0054(16)
C13 0.0210(18) 0.0209(18) 0.0215(18) 0.0012(15) 0.0000(15) 0.0009(15)
C14 0.0165(17) 0.0231(19) 0.0250(19) 0.0060(16) 0.0028(15) 0.0026(15)
C15 0.0181(18) 0.0260(19) 0.0202(18) 0.0062(15) 0.0041(14) 0.0012(15)
C16 0.026(2) 0.032(2) 0.032(2) 0.0027(18) 0.0057(17) -0.0045(17)
C17 0.030(2) 0.039(3) 0.044(3) 0.009(2) 0.011(2) -0.0087(19)
C18 0.032(2) 0.064(3) 0.032(2) 0.016(2) 0.015(2) -0.007(2)
C19 0.041(3) 0.071(4) 0.022(2) -0.002(2) 0.0122(19) -0.010(3)
C20 0.029(2) 0.044(3) 0.024(2) -0.002(2) 0.0052(16) -0.005(2)
C21 0.0190(17) 0.0272(19) 0.0124(16) 0.0025(14) 0.0064(13) -0.0007(15)
C22 0.0204(18) 0.027(2) 0.0165(17) 0.0005(15) 0.0034(14) 0.0004(16)
C23 0.0199(18) 0.034(2) 0.0154(17) 0.0033(16) 0.0034(14) -0.0010(16)
C24 0.0220(19) 0.034(2) 0.0196(19) -0.0006(16) 0.0023(15) -0.0066(17)
C25 0.0253(19) 0.029(2) 0.0178(17) 0.0004(16) 0.0078(14) -0.0021(17)
C26 0.0192(18) 0.028(2) 0.0193(18) 0.0017(15) 0.0060(14) 0.0036(16)
C27 0.024(2) 0.038(2) 0.034(2) 0.001(2) -0.0025(18) 0.0012(18)
C28 0.030(2) 0.029(2) 0.038(2) -0.0034(19) 0.0059(19) -0.0061(18)
C29 0.0225(18) 0.0200(19) 0.0125(16) 0.0042(14) 0.0002(13) 0.0041(15)
C30 0.0210(18) 0.0227(19) 0.0196(18) 0.0006(15) 0.0011(15) 0.0027(15)
C31 0.037(2) 0.024(2) 0.0211(19) 0.0061(16) -0.0022(17) 0.0021(18)
C32 0.046(3) 0.020(2) 0.026(2) 0.0018(16) 0.0027(19) 0.0097(19)
C33 0.040(2) 0.028(2) 0.0189(19) 0.0004(16) 0.0040(17) 0.0152(19)
C34 0.026(2) 0.028(2) 0.0175(18) 0.0041(16) 0.0030(15) 0.0054(16)
C35 0.042(3) 0.023(2) 0.049(3) 0.005(2) -0.002(2) -0.006(2)
C36 0.049(3) 0.037(3) 0.037(3) 0.004(2) 0.014(2) 0.021(2)
C37 0.045(3) 0.029(2) 0.020(2) 0.0037(17) -0.0018(18) -0.006(2)
C38 0.032(2) 0.036(2) 0.0208(19) -0.0009(18) -0.0009(16) 0.0005(19)
C39 0.036(2) 0.026(2) 0.025(2) -0.0054(17) 0.0017(18) -0.0015(18)
C40 0.026(2) 0.0220(19) 0.025(2) 0.0008(16) 0.0052(16) -0.0024(16)
C41 0.030(2) 0.043(3) 0.027(2) 0.0018(18) 0.0089(17) 0.0010(19)
C42 0.051(3) 0.047(3) 0.032(2) 0.006(2) 0.014(2) 0.007(2)
C43 0.026(2) 0.049(3) 0.0159(18) 0.0042(17) 0.0055(15) 0.0040(19)
C44 0.039(3) 0.055(3) 0.030(2) 0.007(2) 0.003(2) -0.007(2)
Li1 0.021(3) 0.020(3) 0.021(3) -0.001(3) 0.003(3) 0.001(3)
Li2 0.025(3) 0.026(3) 0.020(3) 0.002(3) 0.007(3) 0.002(3)
P51 0.0169(4) 0.0189(4) 0.0153(4) 0.0002(4) 0.0026(3) -0.0004(4)
O51 0.0317(15) 0.0258(14) 0.0171(13) -0.0032(11) -0.0025(11) -0.0009(12)
O52 0.050(2) 0.094(3) 0.0241(16) -0.0136(18) 0.0138(15) -0.007(2)
N51 0.0176(15) 0.0166(15) 0.0179(15) 0.0006(12) 0.0029(12) 0.0005(12)
N52 0.0187(15) 0.0240(16) 0.0185(15) 0.0024(13) 0.0054(12) 0.0024(13)
C51 0.0178(17) 0.0225(18) 0.0155(17) 0.0009(14) 0.0045(14) -0.0041(14)
C52 0.0215(19) 0.0221(19) 0.0198(18) 0.0021(15) 0.0007(15) -0.0007(15)
C53 0.030(2) 0.0195(19) 0.028(2) -0.0038(16) 0.0032(17) -0.0030(16)
C54 0.032(2) 0.029(2) 0.0196(19) -0.0033(16) -0.0024(16) -0.0076(18)
C55 0.027(2) 0.025(2) 0.0208(18) 0.0058(16) 0.0002(15) -0.0027(16)
C56 0.0153(16) 0.0218(19) 0.0210(18) 0.0020(15) 0.0041(14) -0.0027(14)
C57 0.0193(18) 0.0192(18) 0.0199(18) 0.0033(15) 0.0023(14) 0.0018(14)
C58 0.0162(17) 0.0185(18) 0.0192(17) -0.0007(14) -0.0005(14) -0.0016(14)
C59 0.0173(17) 0.0187(18) 0.0181(17) -0.0020(14) 0.0016(14) -0.0006(14)
C60 0.0205(18) 0.0201(19) 0.030(2) -0.0053(16) 0.0013(16) 0.0009(15)
C61 0.024(2) 0.0146(18) 0.038(2) 0.0019(16) -0.0025(17) 0.0020(15)
C62 0.026(2) 0.0198(19) 0.027(2) 0.0041(16) -0.0042(16) -0.0020(16)
C63 0.0245(19) 0.0203(18) 0.0207(18) 0.0018(15) 0.0010(15) -0.0030(15)
C64 0.0179(18) 0.0263(19) 0.0175(17) -0.0009(15) 0.0040(14) -0.0001(15)
C65 0.0168(17) 0.030(2) 0.0209(18) 0.0047(15) 0.0025(14) 0.0028(15)
C66 0.028(2) 0.035(2) 0.035(2) 0.0086(19) 0.0098(18) -0.0001(18)
C67 0.026(2) 0.054(3) 0.046(3) 0.017(2) 0.009(2) -0.006(2)
C68 0.031(2) 0.093(4) 0.020(2) 0.008(2) 0.0073(18) 0.001(3)
C69 0.028(2) 0.083(4) 0.021(2) -0.010(2) 0.0064(18) -0.004(2)
C70 0.0214(19) 0.055(3) 0.022(2) -0.0064(19) 0.0026(16) -0.0001(19)
C71 0.0192(17) 0.0221(17) 0.0111(15) 0.0000(14) -0.0004(13) 0.0026(15)
C72 0.0210(18) 0.0230(19) 0.0176(18) 0.0013(15) 0.0014(14) -0.0004(15)
C73 0.0255(19) 0.025(2) 0.0196(18) -0.0008(16) 0.0017(15) 0.0062(16)
C74 0.031(2) 0.0151(18) 0.0239(19) -0.0015(15) 0.0006(16) 0.0016(15)
C75 0.0244(19) 0.0228(19) 0.0155(17) 0.0015(15) -0.0019(14) 0.0004(15)
C76 0.0186(18) 0.0199(18) 0.0175(17) 0.0000(14) 0.0030(14) 0.0014(14)
C77 0.035(2) 0.030(2) 0.044(3) -0.007(2) 0.009(2) 0.0064(19)
C78 0.029(2) 0.0202(19) 0.035(2) 0.0009(17) 0.0029(18) -0.0054(17)
C79 0.0204(18) 0.0247(19) 0.0119(16) 0.0027(14) 0.0061(14) 0.0009(15)
C80 0.0193(18) 0.028(2) 0.0199(18) 0.0020(15) 0.0046(15) 0.0014(15)
C81 0.029(2) 0.029(2) 0.0223(19) -0.0014(16) 0.0074(16) -0.0050(17)
C82 0.0185(18) 0.043(3) 0.0217(19) 0.0029(18) 0.0011(15) -0.0073(18)
C83 0.0192(18) 0.036(2) 0.0172(17) 0.0055(16) 0.0022(14) 0.0011(16)
C84 0.0181(17) 0.0249(19) 0.0170(17) 0.0048(15) 0.0051(14) 0.0020(15)
C85 0.037(3) 0.033(2) 0.054(3) -0.005(2) 0.009(2) -0.009(2)
C86 0.0189(19) 0.044(3) 0.033(2) 0.010(2) -0.0002(16) 0.0026(18)
C87 0.041(3) 0.029(2) 0.034(2) -0.0092(19) -0.001(2) 0.0067(19)
C88 0.048(3) 0.032(2) 0.031(2) -0.007(2) -0.004(2) -0.001(2)
C89 0.037(2) 0.036(2) 0.023(2) 0.0009(19) -0.0052(17) -0.005(2)
C90 0.037(2) 0.029(2) 0.025(2) 0.0025(17) -0.0010(18) -0.0016(19)
C91 0.071(4) 0.066(4) 0.029(3) 0.007(2) 0.010(2) 0.012(3)
C92 0.060(3) 0.070(4) 0.040(3) 0.003(3) 0.014(3) 0.021(3)
C93 0.049(3) 0.076(4) 0.026(2) -0.002(2) 0.009(2) 0.005(3)
C94 0.106(5) 0.079(4) 0.030(3) 0.003(3) 0.003(3) -0.053(4)
Li51 0.022(3) 0.024(3) 0.018(3) -0.001(3) 0.004(3) -0.001(3)
Li52 0.026(3) 0.032(4) 0.018(3) 0.004(3) 0.007(3) 0.002(3)
O101 0.053(2) 0.043(2) 0.062(2) -0.0031(18) 0.0223(18) -0.0015(17)
C101 0.049(3) 0.055(3) 0.070(4) -0.009(3) 0.013(3) 0.015(3)
C102 0.058(4) 0.064(4) 0.122(6) -0.016(4) 0.017(4) 0.002(3)
C103 0.058(3) 0.050(3) 0.077(4) 0.000(3) 0.010(3) -0.017(3)
C104 0.068(4) 0.059(4) 0.088(5) 0.004(4) 0.011(4) -0.005(3)

loop_
_atom_type_symbol
_atom_type_description
_atom_type_scat_dispersion_real
_atom_type_scat_dispersion_imag
_atom_type_scat_source
C C 0.0033 0.0016 'International Tables Vol C Tables 4.2.6.8 and 6.1.1.4'
H H 0.0000 0.0000 'International Tables Vol C Tables 4.2.6.8 and 6.1.1.4'
Li Li -0.0003 0.0001 'International Tables Vol C Tables 4.2.6.8 and 6.1.1.4'
N N 0.0061 0.0033 'International Tables Vol C Tables 4.2.6.8 and 6.1.1.4'
O O 0.0106 0.0060 'International Tables Vol C Tables 4.2.6.8 and 6.1.1.4'
P P 0.1023 0.0942 'International Tables Vol C Tables 4.2.6.8 and 6.1.1.4'

loop_
_exptl_crystal_face_index_h
_exptl_crystal_face_index_k
_exptl_crystal_face_index_l
_exptl_crystal_face_perp_dist
-17 -1 -1 0.0865
0 -33 0 0.0660
10 -12 14 0.1222
-10 12 -14 0.1222
14 -18 -3 0.0894
1 -32 6 0.0722
-2 29 10 0.0999
-3 33 2 0.1077
15 14 -6 0.0782
15 -7 -12 0.0805
-13 -22 2 0.0466
6 9 -20 0.0849
-6 -9 20 0.0849
17 1 1 0.0865
-10 -8 -15 0.0863
4 -3 -21 0.0909
-14 -15 -5 0.0643
9 17 13 0.1238
-7 26 10 0.1111

loop_
_geom_angle_atom_site_label_1
_geom_angle_atom_site_label_2
_geom_angle_atom_site_label_3
_geom_angle
C1 P1 Li1 105.99(19)
C8 P1 C1 102.12(17)
C8 P1 Li1 101.08(19)
C15 P1 C1 101.16(17)
C15 P1 C8 103.11(17)
C15 P1 Li1 138.58(19)
C37 O1 Li1 114.2(3)
C40 O1 C37 108.7(3)
C40 O1 Li1 130.1(3)
C41 O2 Li2 123.9(3)
C43 O2 C41 113.0(3)
C43 O2 Li2 122.7(3)
C7 N1 Li1 123.4(3)
C7 N1 Li2 99.2(3)
C21 N1 C7 115.5(3)
C21 N1 Li1 110.5(3)
C21 N1 Li2 128.5(3)
Li2 N1 Li1 74.9(3)
C14 N2 Li1 109.3(3)
C14 N2 Li2 126.4(3)
C29 N2 C14 114.0(3)
C29 N2 Li1 97.7(3)
C29 N2 Li2 118.5(3)
Li2 N2 Li1 74.2(3)
C2 C1 P1 119.8(3)
C6 C1 P1 121.2(3)
C6 C1 C2 118.9(3)
C1 C2 C7 122.9(3)
C3 C2 C1 118.4(3)
C3 C2 C7 118.6(3)
C2 C3 H3 119.3
C4 C3 C2 121.4(4)
C4 C3 H3 119.3
C3 C4 H4 120.1
C5 C4 C3 119.9(4)
C5 C4 H4 120.1
C4 C5 H5 120.3
C4 C5 C6 119.5(4)
C6 C5 H5 120.3
C1 C6 H6 119.1
C5 C6 C1 121.7(4)
C5 C6 H6 119.1
N1 C7 C2 118.1(3)
N1 C7 H7A 107.8
N1 C7 H7B 107.8
N1 C7 Li2 48.2(2)
C2 C7 H7A 107.8
C2 C7 H7B 107.8
C2 C7 Li2 145.1(3)
H7A C7 H7B 107.1
Li2 C7 H7A 61.9
Li2 C7 H7B 107.1
C9 C8 P1 119.4(3)
C13 C8 P1 121.2(3)
C13 C8 C9 119.4(3)
C8 C9 C14 122.3(3)
C10 C9 C8 118.5(4)
C10 C9 C14 119.2(3)
C9 C10 H10 119.2
C11 C10 C9 121.6(4)
C11 C10 H10 119.2
C10 C11 H11 120.2
C10 C11 C12 119.6(4)
C12 C11 H11 120.2
C11 C12 H12 120.1
C13 C12 C11 119.8(4)
C13 C12 H12 120.1
C8 C13 H13 119.5
C12 C13 C8 121.1(4)
C12 C13 H13 119.5
N2 C14 C9 111.3(3)
N2 C14 H14A 109.4
N2 C14 H14B 109.4
C9 C14 H14A 109.4
C9 C14 H14B 109.4
H14A C14 H14B 108.0
C16 C15 P1 123.8(3)
C20 C15 P1 117.4(3)
C20 C15 C16 118.7(4)
C15 C16 H16 119.8
C17 C16 C15 120.3(4)
C17 C16 H16 119.8
C16 C17 H17 119.8
C18 C17 C16 120.3(4)
C18 C17 H17 119.8
C17 C18 H18 120.0
C19 C18 C17 120.0(4)
C19 C18 H18 120.0
C18 C19 H19 119.9
C18 C19 C20 120.3(4)
C20 C19 H19 119.9
C15 C20 C19 120.4(4)
C15 C20 H20 119.8
C19 C20 H20 119.8
N1 C21 C22 126.0(3)
N1 C21 C26 118.6(3)
C26 C21 C22 115.3(3)
C21 C22 H22 119.0
C23 C22 C21 122.0(4)
C23 C22 H22 119.0
C22 C23 C27 118.8(4)
C24 C23 C22 120.7(4)
C24 C23 C27 120.5(4)
C23 C24 H24 120.1
C23 C24 C25 119.8(4)
C25 C24 H24 120.1
C24 C25 C28 119.8(4)
C26 C25 C24 119.4(4)
C26 C25 C28 120.8(4)
C21 C26 H26 118.6
C25 C26 C21 122.7(4)
C25 C26 H26 118.6
C23 C27 H27A 109.5
C23 C27 H27B 109.5
C23 C27 H27C 109.5
H27A C27 H27B 109.5
H27A C27 H27C 109.5
H27B C27 H27C 109.5
C25 C28 H28A 109.5
C25 C28 H28B 109.5
C25 C28 H28C 109.5
H28A C28 H28B 109.5
H28A C28 H28C 109.5
H28B C28 H28C 109.5
N2 C29 C30 118.0(3)
N2 C29 C34 126.1(3)
N2 C29 Li1 51.6(2)
C30 C29 Li1 93.5(3)
C34 C29 C30 115.9(3)
C34 C29 Li1 124.3(3)
C29 C30 H30 118.5
C31 C30 C29 123.0(4)
C31 C30 H30 118.5
C30 C31 C32 118.9(4)
C30 C31 C35 120.1(4)
C32 C31 C35 121.0(4)
C31 C32 H32 119.8
C33 C32 C31 120.3(4)
C33 C32 H32 119.8
C32 C33 C34 120.4(4)
C32 C33 C36 120.2(4)
C34 C33 C36 119.5(4)
C29 C34 H34 119.2
C33 C34 C29 121.6(4)
C33 C34 H34 119.2
C31 C35 H35A 109.5
C31 C35 H35B 109.5
C31 C35 H35C 109.5
H35A C35 H35B 109.5
H35A C35 H35C 109.5
H35B C35 H35C 109.5
C33 C36 H36A 109.5
C33 C36 H36B 109.5
C33 C36 H36C 109.5
H36A C36 H36B 109.5
H36A C36 H36C 109.5
H36B C36 H36C 109.5
O1 C37 H37A 110.6
O1 C37 H37B 110.6
O1 C37 C38 105.9(3)
H37A C37 H37B 108.7
C38 C37 H37A 110.6
C38 C37 H37B 110.6
C37 C38 H38A 111.3
C37 C38 H38B 111.3
C37 C38 C39 102.3(3)
H38A C38 H38B 109.2
C39 C38 H38A 111.3
C39 C38 H38B 111.3
C38 C39 H39A 111.5
C38 C39 H39B 111.5
H39A C39 H39B 109.3
C40 C39 C38 101.3(3)
C40 C39 H39A 111.5
C40 C39 H39B 111.5
O1 C40 C39 105.1(3)
O1 C40 H40A 110.7
O1 C40 H40B 110.7
C39 C40 H40A 110.7
C39 C40 H40B 110.7
H40A C40 H40B 108.8
O2 C41 H41A 109.0
O2 C41 H41B 109.0
O2 C41 C42 112.9(4)
H41A C41 H41B 107.8
C42 C41 H41A 109.0
C42 C41 H41B 109.0
C41 C42 H42A 109.5
C41 C42 H42B 109.5
C41 C42 H42C 109.5
H42A C42 H42B 109.5
H42A C42 H42C 109.5
H42B C42 H42C 109.5
O2 C43 H43A 110.2
O2 C43 H43B 110.2
O2 C43 C44 107.6(3)
H43A C43 H43B 108.5
C44 C43 H43A 110.2
C44 C43 H43B 110.2
C43 C44 H44A 109.5
C43 C44 H44B 109.5
C43 C44 H44C 109.5
H44A C44 H44B 109.5
H44A C44 H44C 109.5
H44B C44 H44C 109.5
P1 Li1 C29 118.5(2)
O1 Li1 P1 112.0(3)
O1 Li1 N1 124.3(3)
O1 Li1 N2 124.2(3)
O1 Li1 C29 95.2(3)
O1 Li1 Li2 147.0(4)
N1 Li1 P1 90.2(2)
N1 Li1 N2 102.3(3)
N1 Li1 C29 118.7(3)
N1 Li1 Li2 52.2(2)
N2 Li1 P1 95.0(2)
N2 Li1 C29 30.70(14)
N2 Li1 Li2 50.8(2)
Li2 Li1 P1 101.0(3)
Li2 Li1 C29 68.9(2)
O2 Li2 N1 117.8(3)
O2 Li2 N2 130.9(4)
O2 Li2 C7 111.8(3)
O2 Li2 Li1 153.4(4)
N1 Li2 C7 32.60(16)
N1 Li2 Li1 52.9(2)
N2 Li2 N1 107.2(3)
N2 Li2 C7 116.7(3)
N2 Li2 Li1 55.0(2)
Li1 Li2 C7 73.8(2)
C51 P51 Li51 104.32(19)
C58 P51 C51 101.02(17)
C58 P51 C65 103.55(17)
C58 P51 Li51 107.17(19)
C65 P51 C51 104.30(17)
C65 P51 Li51 132.5(2)
C87 O51 C90 109.0(3)
C87 O51 Li51 127.8(3)
C90 O51 Li51 117.6(3)
C91 O52 Li52 110.4(4)
C93 O52 C91 109.7(4)
C93 O52 Li52 139.3(4)
C57 N51 Li51 113.6(3)
C57 N51 Li52 122.7(3)
C71 N51 C57 113.8(3)
C71 N51 Li51 95.4(3)
C71 N51 Li52 121.7(3)
Li52 N51 Li51 75.5(3)
C64 N52 Li51 123.0(3)
C64 N52 Li52 95.9(3)
C79 N52 C64 115.4(3)
C79 N52 Li51 109.3(3)
C79 N52 Li52 134.4(3)
Li52 N52 Li51 75.1(3)
C52 C51 P51 122.1(3)
C52 C51 C56 119.3(3)
C56 C51 P51 118.5(3)
C51 C52 H52 119.5
C53 C52 C51 121.0(4)
C53 C52 H52 119.5
C52 C53 H53 120.2
C54 C53 C52 119.6(4)
C54 C53 H53 120.2
C53 C54 H54 120.0
C55 C54 C53 119.9(4)
C55 C54 H54 120.0
C54 C55 H55 119.3
C54 C55 C56 121.4(4)
C56 C55 H55 119.3
C51 C56 C57 121.8(3)
C55 C56 C51 118.7(3)
C55 C56 C57 119.5(3)
N51 C57 C56 111.2(3)
N51 C57 H57A 109.4
N51 C57 H57B 109.4
C56 C57 H57A 109.4
C56 C57 H57B 109.4
H57A C57 H57B 108.0
C59 C58 P51 119.2(3)
C63 C58 P51 121.8(3)
C63 C58 C59 119.0(3)
C58 C59 C64 122.5(3)
C60 C59 C58 118.1(3)
C60 C59 C64 119.4(3)
C59 C60 H60 118.6
C61 C60 C59 122.8(4)
C61 C60 H60 118.6
C60 C61 H61 120.5
C62 C61 C60 119.0(4)
C62 C61 H61 120.5
C61 C62 H62 120.0
C61 C62 C63 119.9(4)
C63 C62 H62 120.0
C58 C63 H63 119.5
C62 C63 C58 121.0(4)
C62 C63 H63 119.5
N52 C64 C59 117.7(3)
N52 C64 H64A 107.9
N52 C64 H64B 107.9
N52 C64 Li52 50.6(2)
C59 C64 H64A 107.9
C59 C64 H64B 107.9
C59 C64 Li52 143.3(3)
H64A C64 H64B 107.2
Li52 C64 H64A 108.8
Li52 C64 H64B 59.1
C66 C65 P51 123.7(3)
C66 C65 C70 119.5(4)
C70 C65 P51 116.7(3)
C65 C66 H66 120.2
C65 C66 C67 119.7(4)
C67 C66 H66 120.2
C66 C67 H67 120.2
C68 C67 C66 119.6(5)
C68 C67 H67 120.2
C67 C68 H68 119.5
C69 C68 C67 120.9(4)
C69 C68 H68 119.5
C68 C69 H69 120.0
C68 C69 C70 120.1(5)
C70 C69 H69 120.0
C65 C70 C69 120.2(5)
C65 C70 H70 119.9
C69 C70 H70 119.9
N51 C71 C72 125.8(3)
N51 C71 C76 118.2(3)
N51 C71 Li51 53.1(2)
C72 C71 Li51 127.2(3)
C76 C71 C72 116.0(3)
C76 C71 Li51 90.2(3)
C71 C72 H72 119.3
C73 C72 C71 121.3(4)
C73 C72 H72 119.3
C72 C73 C77 118.6(4)
C74 C73 C72 120.4(4)
C74 C73 C77 121.0(4)
C73 C74 H74 120.0
C73 C74 C75 120.1(4)
C75 C74 H74 120.0
C74 C75 C78 121.4(3)
C76 C75 C74 119.2(4)
C76 C75 C78 119.4(3)
C71 C76 H76 118.5
C75 C76 C71 123.1(3)
C75 C76 H76 118.5
C73 C77 H77A 109.5
C73 C77 H77B 109.5
C73 C77 H77C 109.5
H77A C77 H77B 109.5
H77A C77 H77C 109.5
H77B C77 H77C 109.5
C75 C78 H78A 109.5
C75 C78 H78B 109.5
C75 C78 H78C 109.5
H78A C78 H78B 109.5
H78A C78 H78C 109.5
H78B C78 H78C 109.5
N52 C79 C80 119.2(3)
N52 C79 C84 125.7(3)
C84 C79 C80 115.1(3)
C79 C80 H80 118.5
C81 C80 C79 123.0(4)
C81 C80 H80 118.5
C80 C81 C82 119.6(4)
C80 C81 C85 120.8(4)
C82 C81 C85 119.6(4)
C81 C82 H82 119.9
C83 C82 C81 120.1(4)
C83 C82 H82 119.9
C82 C83 C84 119.7(4)
C82 C83 C86 120.9(4)
C84 C83 C86 119.4(4)
C79 C84 H84 118.8
C83 C84 C79 122.4(4)
C83 C84 H84 118.8
C81 C85 H85A 109.5
C81 C85 H85B 109.5
C81 C85 H85C 109.5
H85A C85 H85B 109.5
H85A C85 H85C 109.5
H85B C85 H85C 109.5
C83 C86 H86A 109.5
C83 C86 H86B 109.5
C83 C86 H86C 109.5
H86A C86 H86B 109.5
H86A C86 H86C 109.5
H86B C86 H86C 109.5
O51 C87 H87A 110.6
O51 C87 H87B 110.6
O51 C87 C88 105.6(4)
H87A C87 H87B 108.7
C88 C87 H87A 110.6
C88 C87 H87B 110.6
C87 C88 H88A 111.3
C87 C88 H88B 111.3
C87 C88 C89 102.4(4)
H88A C88 H88B 109.2
C89 C88 H88A 111.3
C89 C88 H88B 111.3
C88 C89 H89A 111.2
C88 C89 H89B 111.2
H89A C89 H89B 109.1
C90 C89 C88 102.7(3)
C90 C89 H89A 111.2
C90 C89 H89B 111.2
O51 C90 C89 105.6(3)
O51 C90 H90A 110.6
O51 C90 H90B 110.6
C89 C90 H90A 110.6
C89 C90 H90B 110.6
H90A C90 H90B 108.7
O52 C91 H91A 109.4
O52 C91 H91B 109.4
H91A C91 H91B 108.0
C92 C91 O52 111.0(5)
C92 C91 H91A 109.4
C92 C91 H91B 109.4
C91 C92 H92A 109.5
C91 C92 H92B 109.5
C91 C92 H92C 109.5
H92A C92 H92B 109.5
H92A C92 H92C 109.5
H92B C92 H92C 109.5
O52 C93 H93 126.6
O52 C93 C94 106.9(4)
C94 C93 H93 126.6
C93 C94 H94A 109.5
C93 C94 H94B 109.5
C93 C94 H94C 109.5
H94A C94 H94B 109.5
H94A C94 H94C 109.5
H94B C94 H94C 109.5
P51 Li51 C71 116.5(3)
P51 Li51 Li52 97.1(3)
O51 Li51 P51 107.7(3)
O51 Li51 N51 127.5(4)
O51 Li51 N52 125.2(3)
O51 Li51 C71 98.5(3)
O51 Li51 Li52 155.3(4)
N51 Li51 P51 92.4(2)
N51 Li51 C71 31.57(15)
N51 Li51 Li52 50.4(2)
N52 Li51 P51 89.9(3)
N52 Li51 N51 102.1(3)
N52 Li51 C71 119.6(3)
N52 Li51 Li52 52.1(2)
Li52 Li51 C71 70.5(2)
O52 Li52 N51 124.8(4)
O52 Li52 N52 127.0(4)
O52 Li52 C64 114.5(3)
O52 Li52 Li51 163.1(4)
N51 Li52 N52 106.6(3)
N51 Li52 C64 117.8(3)
N51 Li52 Li51 54.1(2)
N52 Li52 C64 33.55(16)
N52 Li52 Li51 52.8(2)
Li51 Li52 C64 74.6(2)
C101 O101 C103 112.2(5)
O101 C101 H101 124.9
O101 C101 C102 110.2(5)
C102 C101 H101 124.9
C101 C102 H10A 109.5
C101 C102 H10B 109.5
C101 C102 H10C 109.5
H10A C102 H10B 109.5
H10A C102 H10C 109.5
H10B C102 H10C 109.5
O101 C103 H10D 110.0
O101 C103 H10E 110.0
O101 C103 C104 108.5(5)
H10D C103 H10E 108.4
C104 C103 H10D 110.0
C104 C103 H10E 110.0
C103 C104 H10F 109.5
C103 C104 H10G 109.5
C103 C104 H10H 109.5
H10F C104 H10G 109.5
H10F C104 H10H 109.5
H10G C104 H10H 109.5

loop_
_geom_bond_atom_site_label_1
_geom_bond_atom_site_label_2
_geom_bond_distance
P1 C1 1.844(4)
P1 C8 1.841(4)
P1 C15 1.837(4)
P1 Li1 2.554(6)
O1 C37 1.461(5)
O1 C40 1.452(5)
O1 Li1 1.910(7)
O2 C41 1.454(5)
O2 C43 1.437(5)
O2 Li2 1.917(7)
N1 C7 1.465(5)
N1 C21 1.380(5)
N1 Li1 2.049(7)
N1 Li2 2.028(7)
N2 C14 1.470(5)
N2 C29 1.373(5)
N2 Li1 2.109(7)
N2 Li2 1.997(7)
C1 C2 1.415(5)
C1 C6 1.396(5)
C2 C3 1.398(5)
C2 C7 1.528(5)
C3 H3 0.9500
C3 C4 1.391(6)
C4 H4 0.9500
C4 C5 1.383(6)
C5 H5 0.9500
C5 C6 1.385(6)
C6 H6 0.9500
C7 H7A 0.9900
C7 H7B 0.9900
C7 Li2 2.685(8)
C8 C9 1.408(5)
C8 C13 1.400(5)
C9 C10 1.400(5)
C9 C14 1.513(5)
C10 H10 0.9500
C10 C11 1.386(6)
C11 H11 0.9500
C11 C12 1.391(6)
C12 H12 0.9500
C12 C13 1.384(5)
C13 H13 0.9500
C14 H14A 0.9900
C14 H14B 0.9900
C15 C16 1.399(6)
C15 C20 1.391(6)
C16 H16 0.9500
C16 C17 1.390(6)
C17 H17 0.9500
C17 C18 1.380(7)
C18 H18 0.9500
C18 C19 1.375(7)
C19 H19 0.9500
C19 C20 1.396(6)
C20 H20 0.9500
C21 C22 1.420(5)
C21 C26 1.419(5)
C22 H22 0.9500
C22 C23 1.381(5)
C23 C24 1.378(6)
C23 C27 1.517(6)
C24 H24 0.9500
C24 C25 1.398(6)
C25 C26 1.382(5)
C25 C28 1.515(6)
C26 H26 0.9500
C27 H27A 0.9800
C27 H27B 0.9800
C27 H27C 0.9800
C28 H28A 0.9800
C28 H28B 0.9800
C28 H28C 0.9800
C29 C30 1.422(5)
C29 C34 1.416(5)
C29 Li1 2.666(7)
C30 H30 0.9500
C30 C31 1.379(6)
C31 C32 1.406(6)
C31 C35 1.514(6)
C32 H32 0.9500
C32 C33 1.378(7)
C33 C34 1.395(6)
C33 C36 1.522(6)
C34 H34 0.9500
C35 H35A 0.9800
C35 H35B 0.9800
C35 H35C 0.9800
C36 H36A 0.9800
C36 H36B 0.9800
C36 H36C 0.9800
C37 H37A 0.9900
C37 H37B 0.9900
C37 C38 1.509(6)
C38 H38A 0.9900
C38 H38B 0.9900
C38 C39 1.531(6)
C39 H39A 0.9900
C39 H39B 0.9900
C39 C40 1.503(6)
C40 H40A 0.9900
C40 H40B 0.9900
C41 H41A 0.9900
C41 H41B 0.9900
C41 C42 1.503(6)
C42 H42A 0.9800
C42 H42B 0.9800
C42 H42C 0.9800
C43 H43A 0.9900
C43 H43B 0.9900
C43 C44 1.525(7)
C44 H44A 0.9800
C44 H44B 0.9800
C44 H44C 0.9800
Li1 Li2 2.478(9)
P51 C51 1.838(4)
P51 C58 1.830(4)
P51 C65 1.830(4)
P51 Li51 2.495(6)
O51 C87 1.447(5)
O51 C90 1.457(5)
O51 Li51 1.916(7)
O52 C91 1.523(7)
O52 C93 1.381(6)
O52 Li52 1.925(7)
N51 C57 1.451(5)
N51 C71 1.373(5)
N51 Li51 2.096(7)
N51 Li52 1.992(7)
N52 C64 1.463(5)
N52 C79 1.371(5)
N52 Li51 2.066(7)
N52 Li52 2.045(7)
C51 C52 1.397(5)
C51 C56 1.406(5)
C52 H52 0.9500
C52 C53 1.391(5)
C53 H53 0.9500
C53 C54 1.386(6)
C54 H54 0.9500
C54 C55 1.383(6)
C55 H55 0.9500
C55 C56 1.400(5)
C56 C57 1.518(5)
C57 H57A 0.9900
C57 H57B 0.9900
C58 C59 1.415(5)
C58 C63 1.399(5)
C59 C60 1.386(5)
C59 C64 1.535(5)
C60 H60 0.9500
C60 C61 1.384(6)
C61 H61 0.9500
C61 C62 1.379(6)
C62 H62 0.9500
C62 C63 1.395(6)
C63 H63 0.9500
C64 H64A 0.9900
C64 H64B 0.9900
C64 Li52 2.634(8)
C65 C66 1.385(6)
C65 C70 1.392(6)
C66 H66 0.9500
C66 C67 1.408(6)
C67 H67 0.9500
C67 C68 1.386(8)
C68 H68 0.9500
C68 C69 1.355(8)
C69 H69 0.9500
C69 C70 1.402(6)
C70 H70 0.9500
C71 C72 1.429(5)
C71 C76 1.413(5)
C71 Li51 2.611(7)
C72 H72 0.9500
C72 C73 1.402(5)
C73 C74 1.388(6)
C73 C77 1.510(6)
C74 H74 0.9500
C74 C75 1.404(5)
C75 C76 1.389(5)
C75 C78 1.511(5)
C76 H76 0.9500
C77 H77A 0.9800
C77 H77B 0.9800
C77 H77C 0.9800
C78 H78A 0.9800
C78 H78B 0.9800
C78 H78C 0.9800
C79 C80 1.422(5)
C79 C84 1.420(5)
C80 H80 0.9500
C80 C81 1.388(6)
C81 C82 1.392(6)
C81 C85 1.497(6)
C82 H82 0.9500
C82 C83 1.390(6)
C83 C84 1.401(5)
C83 C86 1.512(6)
C84 H84 0.9500
C85 H85A 0.9800
C85 H85B 0.9800
C85 H85C 0.9800
C86 H86A 0.9800
C86 H86B 0.9800
C86 H86C 0.9800
C87 H87A 0.9900
C87 H87B 0.9900
C87 C88 1.486(6)
C88 H88A 0.9900
C88 H88B 0.9900
C88 C89 1.519(7)
C89 H89A 0.9900
C89 H89B 0.9900
C89 C90 1.516(6)
C90 H90A 0.9900
C90 H90B 0.9900
C91 H91A 0.9900
C91 H91B 0.9900
C91 C92 1.401(8)
C92 H92A 0.9800
C92 H92B 0.9800
C92 H92C 0.9800
C93 H93 0.9500
C93 C94 1.504(8)
C94 H94A 0.9800
C94 H94B 0.9800
C94 H94C 0.9800
Li51 Li52 2.504(9)
O101 C101 1.391(7)
O101 C103 1.422(7)
C101 H101 0.9500
C101 C102 1.515(9)
C102 H10A 0.9800
C102 H10B 0.9800
C102 H10C 0.9800
C103 H10D 0.9900
C103 H10E 0.9900
C103 C104 1.479(9)
C104 H10F 0.9800
C104 H10G 0.9800
C104 H10H 0.9800

loop_
_geom_torsion_atom_site_label_1
_geom_torsion_atom_site_label_2
_geom_torsion_atom_site_label_3
_geom_torsion_atom_site_label_4
_geom_torsion
P1 C1 C2 C3 177.3(3)
P1 C1 C2 C7 -0.6(5)
P1 C1 C6 C5 -179.8(3)
P1 C8 C9 C10 -179.4(3)
P1 C8 C9 C14 0.5(5)
P1 C8 C13 C12 179.9(3)
P1 C15 C16 C17 -174.4(3)
P1 C15 C20 C19 174.8(4)
O1 C37 C38 C39 -28.3(4)
N1 C21 C22 C23 177.9(3)
N1 C21 C26 C25 -177.7(3)
N2 C29 C30 C31 177.2(3)
N2 C29 C34 C33 -177.4(4)
C1 P1 C8 C9 151.2(3)
C1 P1 C8 C13 -27.6(3)
C1 P1 C15 C16 78.2(4)
C1 P1 C15 C20 -97.5(3)
C1 C2 C3 C4 4.0(6)
C1 C2 C7 N1 -60.9(5)
C1 C2 C7 Li2 -4.7(7)
C2 C1 C6 C5 2.2(6)
C2 C3 C4 C5 -0.7(6)
C3 C2 C7 N1 121.2(4)
C3 C2 C7 Li2 177.4(4)
C3 C4 C5 C6 -1.9(6)
C4 C5 C6 C1 1.2(6)
C6 C1 C2 C3 -4.6(5)
C6 C1 C2 C7 177.5(3)
C7 N1 C21 C22 6.6(5)
C7 N1 C21 C26 -173.2(3)
C7 C2 C3 C4 -178.0(3)
C8 P1 C1 C2 -64.2(3)
C8 P1 C1 C6 117.8(3)
C8 P1 C15 C16 -27.3(4)
C8 P1 C15 C20 157.1(3)
C8 C9 C10 C11 -0.5(5)
C8 C9 C14 N2 -78.3(4)
C9 C8 C13 C12 1.2(6)
C9 C10 C11 C12 1.1(6)
C10 C9 C14 N2 101.6(4)
C10 C11 C12 C13 -0.6(6)
C11 C12 C13 C8 -0.6(6)
C13 C8 C9 C10 -0.6(5)
C13 C8 C9 C14 179.3(3)
C14 N2 C29 C30 174.4(3)
C14 N2 C29 C34 -6.9(5)
C14 N2 C29 Li1 -115.1(3)
C14 C9 C10 C11 179.6(3)
C15 P1 C1 C2 -170.3(3)
C15 P1 C1 C6 11.6(3)
C15 P1 C8 C9 -104.2(3)
C15 P1 C8 C13 77.1(3)
C15 C16 C17 C18 0.3(7)
C16 C15 C20 C19 -1.1(6)
C16 C17 C18 C19 -1.9(8)
C17 C18 C19 C20 2.0(8)
C18 C19 C20 C15 -0.5(8)
C20 C15 C16 C17 1.2(6)
C21 N1 C7 C2 -78.8(4)
C21 N1 C7 Li2 140.9(4)
C21 C22 C23 C24 0.5(6)
C21 C22 C23 C27 179.8(3)
C22 C21 C26 C25 2.5(5)
C22 C23 C24 C25 1.3(6)
C23 C24 C25 C26 -1.1(5)
C23 C24 C25 C28 179.0(4)
C24 C25 C26 C21 -0.9(6)
C26 C21 C22 C23 -2.3(5)
C27 C23 C24 C25 -178.0(4)
C28 C25 C26 C21 179.1(4)
C29 N2 C14 C9 -171.8(3)
C29 C30 C31 C32 1.0(6)
C29 C30 C31 C35 -179.0(4)
C30 C29 C34 C33 1.3(5)
C30 C31 C32 C33 -0.1(6)
C31 C32 C33 C34 -0.2(6)
C31 C32 C33 C36 -179.5(4)
C32 C33 C34 C29 -0.5(6)
C34 C29 C30 C31 -1.6(5)
C35 C31 C32 C33 179.9(4)
C36 C33 C34 C29 178.8(4)
C37 O1 C40 C39 20.3(4)
C37 C38 C39 C40 39.6(4)
C38 C39 C40 O1 -37.1(4)
C40 O1 C37 C38 5.5(4)
C41 O2 C43 C44 -160.9(3)
C43 O2 C41 C42 -72.4(4)
Li1 P1 C1 C2 41.3(3)
Li1 P1 C1 C6 -136.8(3)
Li1 P1 C8 C9 42.0(3)
Li1 P1 C8 C13 -136.8(3)
Li1 P1 C15 C16 -151.5(3)
Li1 P1 C15 C20 32.9(5)
Li1 O1 C37 C38 -148.5(3)
Li1 O1 C40 C39 168.7(4)
Li1 N1 C7 C2 62.5(4)
Li1 N1 C7 Li2 -77.9(3)
Li1 N1 C21 C22 -139.4(4)
Li1 N1 C21 C26 40.7(4)
Li1 N2 C14 C9 80.1(4)
Li1 N2 C29 C30 -70.5(4)
Li1 N2 C29 C34 108.2(4)
Li1 C29 C30 C31 129.5(4)
Li1 C29 C34 C33 -113.0(4)
Li2 O2 C41 C42 100.2(4)
Li2 O2 C43 C44 26.4(5)
Li2 N1 C7 C2 140.4(3)
Li2 N1 C21 C22 133.9(4)
Li2 N1 C21 C26 -45.9(5)
Li2 N2 C14 C9 -4.2(5)
Li2 N2 C29 C30 5.7(5)
Li2 N2 C29 C34 -175.6(4)
Li2 N2 C29 Li1 76.2(3)
P51 C51 C52 C53 -175.6(3)
P51 C51 C56 C55 175.5(3)
P51 C51 C56 C57 -2.8(5)
P51 C58 C59 C60 -175.9(3)
P51 C58 C59 C64 1.0(5)
P51 C58 C63 C62 178.4(3)
P51 C65 C66 C67 176.4(3)
P51 C65 C70 C69 -177.2(3)
O51 C87 C88 C89 35.1(5)
N51 C71 C72 C73 179.4(3)
N51 C71 C76 C75 -179.0(3)
N52 C79 C80 C81 178.2(4)
N52 C79 C84 C83 -178.7(3)
C51 P51 C58 C59 65.7(3)
C51 P51 C58 C63 -115.9(3)
C51 P51 C65 C66 43.0(4)
C51 P51 C65 C70 -139.2(3)
C51 C52 C53 C54 -0.6(6)
C51 C56 C57 N51 75.8(4)
C52 C51 C56 C55 -1.2(5)
C52 C51 C56 C57 -179.4(3)
C52 C53 C54 C55 0.5(6)
C53 C54 C55 C56 -0.8(6)
C54 C55 C56 C51 1.2(6)
C54 C55 C56 C57 179.5(4)
C55 C56 C57 N51 -102.5(4)
C56 C51 C52 C53 0.9(6)
C57 N51 C71 C72 5.8(5)
C57 N51 C71 C76 -174.7(3)
C57 N51 C71 Li51 118.7(3)
C58 P51 C51 C52 24.1(3)
C58 P51 C51 C56 -152.5(3)
C58 P51 C65 C66 -62.4(4)
C58 P51 C65 C70 115.5(3)
C58 C59 C60 C61 -4.2(6)
C58 C59 C64 N52 60.5(5)
C58 C59 C64 Li52 0.2(7)
C59 C58 C63 C62 -3.2(5)
C59 C60 C61 C62 0.2(6)
C60 C59 C64 N52 -122.6(4)
C60 C59 C64 Li52 177.2(4)
C60 C61 C62 C63 2.5(6)
C61 C62 C63 C58 -1.0(6)
C63 C58 C59 C60 5.6(5)
C63 C58 C59 C64 -177.4(3)
C64 N52 C79 C80 176.7(3)
C64 N52 C79 C84 -3.8(5)
C64 C59 C60 C61 178.7(4)
C65 P51 C51 C52 -83.1(3)
C65 P51 C51 C56 100.3(3)
C65 P51 C58 C59 173.5(3)
C65 P51 C58 C63 -8.0(3)
C65 C66 C67 C68 0.9(7)
C66 C65 C70 C69 0.7(6)
C66 C67 C68 C69 0.4(7)
C67 C68 C69 C70 -1.1(7)
C68 C69 C70 C65 0.6(7)
C70 C65 C66 C67 -1.4(6)
C71 N51 C57 C56 174.0(3)
C71 C72 C73 C74 -0.4(6)
C71 C72 C73 C77 176.5(4)
C72 C71 C76 C75 0.7(5)
C72 C73 C74 C75 0.6(6)
C73 C74 C75 C76 -0.1(6)
C73 C74 C75 C78 178.9(4)
C74 C75 C76 C71 -0.5(6)
C76 C71 C72 C73 -0.2(5)
C77 C73 C74 C75 -176.3(4)
C78 C75 C76 C71 -179.6(3)
C79 N52 C64 C59 76.4(4)
C79 N52 C64 Li52 -145.8(4)
C79 C80 C81 C82 0.8(6)
C79 C80 C81 C85 -179.6(4)
C80 C79 C84 C83 0.8(5)
C80 C81 C82 C83 0.3(6)
C81 C82 C83 C84 -0.8(6)
C81 C82 C83 C86 178.0(4)
C82 C83 C84 C79 0.3(6)
C84 C79 C80 C81 -1.4(5)
C85 C81 C82 C83 -179.3(4)
C86 C83 C84 C79 -178.6(3)
C87 O51 C90 C89 -4.9(5)
C87 C88 C89 C90 -37.3(5)
C88 C89 C90 O51 26.3(5)
C90 O51 C87 C88 -19.2(5)
C91 O52 C93 C94 174.5(5)
C93 O52 C91 C92 -93.3(5)
Li51 P51 C51 C52 135.2(3)
Li51 P51 C51 C56 -41.4(3)
Li51 P51 C58 C59 -43.2(3)
Li51 P51 C58 C63 135.2(3)
Li51 P51 C65 C66 168.4(3)
Li51 P51 C65 C70 -13.8(4)
Li51 O51 C87 C88 -171.9(4)
Li51 O51 C90 C89 151.0(3)
Li51 N51 C57 C56 -78.3(4)
Li51 N51 C71 C72 -113.0(4)
Li51 N51 C71 C76 66.6(4)
Li51 N52 C64 C59 -61.8(5)
Li51 N52 C64 Li52 76.0(3)
Li51 N52 C79 C80 -39.6(4)
Li51 N52 C79 C84 139.9(4)
Li51 C71 C72 C73 111.9(4)
Li51 C71 C76 C75 -131.8(4)
Li52 O52 C91 C92 79.6(5)
Li52 O52 C93 C94 4.7(8)
Li52 N51 C57 C56 9.1(5)
Li52 N51 C71 C72 170.8(3)
Li52 N51 C71 C76 -9.6(5)
Li52 N51 C71 Li51 -76.3(3)
Li52 N52 C64 C59 -137.8(3)
Li52 N52 C79 C80 48.2(6)
Li52 N52 C79 C84 -132.3(4)
C101 O101 C103 C104 -176.7(5)
C103 O101 C101 C102 -174.6(5)

loop_
_exptl_oxdiff_crystal_face_indexfrac_h
_exptl_oxdiff_crystal_face_indexfrac_k
_exptl_oxdiff_crystal_face_indexfrac_l
_exptl_oxdiff_crystal_face_x
_exptl_oxdiff_crystal_face_y
_exptl_oxdiff_crystal_face_z
-16.9957 -1.0033 -1.0001 0.1412 -0.4735 0.8915
0.0016 -32.9925 0.0007 0.8548 0.4707 0.1489
9.9978 -11.9941 13.9963 -0.0756 0.9763 -0.2710
-9.9978 11.9941 -13.9963 0.0756 -0.9763 0.2710
13.9974 -17.9933 -2.9984 0.4622 0.5107 -0.7053
1.0012 -31.9920 5.9989 0.6810 0.7147 0.1793
-2.0011 28.9938 9.9963 -0.9780 -0.0802 0.1218
-3.0009 32.9920 1.9986 -0.8862 -0.4727 0.0395
14.9956 13.9994 -5.9982 -0.3009 -0.0352 -0.9467
14.9968 -6.9963 -11.9959 0.3856 0.0325 -0.9398
-12.9957 -21.9975 1.9996 0.5924 0.0477 0.8181
5.9984 8.9975 -19.9941 0.2097 -0.7426 -0.6520
-5.9984 -8.9975 19.9941 -0.2097 0.7426 0.6520
16.9957 1.0033 1.0001 -0.1412 0.4735 -0.8915
-10.0000 -7.9999 -15.0000 0.6175 -0.7299 0.3467
4.0000 -2.9999 -21.0000 0.5552 -0.6631 -0.5065
-14.0000 -15.0000 -5.0000 0.5828 -0.3492 0.7371
9.0000 16.9999 13.0000 -0.7978 0.4977 -0.3636
-7.0000 25.9999 10.0000 -0.8736 -0.1694 0.4005
